data_1503395
loop_
_publ_author_name
'Xu, Silong'
'Zhou, Lili'
'Ma, Renqin'
'Song, Haibin'
'He, Zhengjie'

_publ_section_title
;
 Phosphine-mediated stereoselective reductive cyclopropanation of
 alpha-substituted allenoates with aromatic aldehydes.
;
_journal_issue 3
_journal_name_full 'Organic letters'
_journal_page_first 544
_journal_page_last 547
_journal_paper_doi 10.1021/ol902747c
_journal_volume 12
_journal_year 2010
_chemical_formula_sum 'C15 H14 N2 O4'
_chemical_formula_weight 286.28
_chemical_name_systematic
; 
 ? 
;
_space_group_IT_number 14
_symmetry_cell_setting monoclinic
_symmetry_space_group_name_Hall '-P 2ybc'
_symmetry_space_group_name_H-M 'P 1 21/c 1'
_atom_sites_solution_hydrogens geom
_atom_sites_solution_primary direct
_atom_sites_solution_secondary difmap
_audit_creation_method SHELXL-97
_cell_angle_alpha 90.00
_cell_angle_beta 90.14(3)
_cell_angle_gamma 90.00
_cell_formula_units_Z 4
_cell_length_a 10.852(2)
_cell_length_b 12.744(3)
_cell_length_c 10.025(2)
_cell_measurement_reflns_used 2807
_cell_measurement_temperature 113(2)
_cell_measurement_theta_max 27.876
_cell_measurement_theta_min 1.817
_cell_volume 1386.4(5)
_computing_cell_refinement crystalclear
_computing_data_collection 'crystalclear(Rigaku/MSC Inc., 2005)'
_computing_data_reduction crystalclear
_computing_molecular_graphics 'Bruker SHELXTL'
_computing_publication_material 'Bruker SHELXTL'
_computing_structure_refinement 'SHELXL-97 (Sheldrick, 1997)'
_computing_structure_solution 'SHELXS-97 (Sheldrick, 1990)'
_diffrn_ambient_temperature 113(2)
_diffrn_detector_area_resol_mean 7.31
_diffrn_measured_fraction_theta_full 0.995
_diffrn_measured_fraction_theta_max 0.995
_diffrn_measurement_device_type 'rigaku saturn CCD area detector'
_diffrn_measurement_method '\w and \f scans'
_diffrn_radiation_monochromator confocal
_diffrn_radiation_source 'rotating anode'
_diffrn_radiation_type MoK\a
_diffrn_radiation_wavelength 0.71073
_diffrn_reflns_av_R_equivalents 0.0430
_diffrn_reflns_av_sigmaI/netI 0.0491
_diffrn_reflns_limit_h_max 12
_diffrn_reflns_limit_h_min -9
_diffrn_reflns_limit_k_max 14
_diffrn_reflns_limit_k_min -15
_diffrn_reflns_limit_l_max 11
_diffrn_reflns_limit_l_min -11
_diffrn_reflns_number 6764
_diffrn_reflns_theta_full 25.01
_diffrn_reflns_theta_max 25.01
_diffrn_reflns_theta_min 1.88
_diffrn_standards_decay_% 0
_diffrn_standards_interval_count 0
_diffrn_standards_interval_time 0
_diffrn_standards_number 0
_exptl_absorpt_coefficient_mu 0.101
_exptl_absorpt_correction_T_max 0.9880
_exptl_absorpt_correction_T_min 0.9801
_exptl_absorpt_correction_type multi-scan
_exptl_absorpt_process_details crystalclear
_exptl_crystal_density_diffrn 1.372
_exptl_crystal_density_method 'not measured'
_exptl_crystal_F_000 600
_exptl_crystal_size_max 0.20
_exptl_crystal_size_mid 0.18
_exptl_crystal_size_min 0.12
_refine_diff_density_max 0.317
_refine_diff_density_min -0.305
_refine_diff_density_rms 0.070
_refine_ls_extinction_coef 0.023(7)
_refine_ls_extinction_expression Fc^*^=kFc[1+0.001xFc^2^\l^3^/sin(2\q)]^-1/4^
_refine_ls_extinction_method SHELXL
_refine_ls_goodness_of_fit_ref 1.180
_refine_ls_hydrogen_treatment constr
_refine_ls_matrix_type full
_refine_ls_number_parameters 192
_refine_ls_number_reflns 2429
_refine_ls_number_restraints 0
_refine_ls_restrained_S_all 1.180
_refine_ls_R_factor_all 0.0702
_refine_ls_R_factor_gt 0.0575
_refine_ls_shift/su_max 0.000
_refine_ls_shift/su_mean 0.000
_refine_ls_structure_factor_coef Fsqd
_refine_ls_weighting_details 'calc w=1/[\s^2^(Fo^2^)+(0.1069P)^2^+0.2082P] where P=(Fo^2^+2Fc^2^)/3'
_refine_ls_weighting_scheme calc
_refine_ls_wR_factor_gt 0.1859
_refine_ls_wR_factor_ref 0.1955
_reflns_number_gt 1982
_reflns_number_total 2429
_reflns_threshold_expression >2sigma(I)
_cod_data_source_file ol902747c_si_003.cif
_cod_data_source_block r90630b1
_cod_depositor_comments
;
The following automatic conversions were performed:

'_symmetry_cell_setting' value 'Monoclinic' changed to 'monoclinic'
according to /home/saulius/struct/CIF-dictionaries/cif_core.dic
dictionary named 'cif_core.dic' version 2.4.2 from
2011-04-26.

'_exptl_absorpt_correction_type' value 'MULTI-SCAN'
changed to 'multi-scan' according to
/home/saulius/struct/CIF-dictionaries/cif_core.dic dictionary named
'cif_core.dic' version 2.4.2 from
2011-04-26.

'_refine_ls_hydrogen_treatment' value 'CONSTR' changed
to 'constr' according to
/home/saulius/struct/CIF-dictionaries/cif_core.dic dictionary named
'cif_core.dic' version 2.4.2 from 2011-04-26.

Automatic conversion script
Id: cif_fix_values 1715 2011-07-08 13:25:40Z adriana 
;
_cod_original_sg_symbol_H-M P2(1)/c
_cod_database_code 1503395

loop_
_symmetry_equiv_pos_as_xyz
'x, y, z'
'-x, y+1/2, -z+1/2'
'-x, -y, -z'
'x, -y-1/2, z-1/2'

loop_
_atom_site_label
_atom_site_type_symbol
_atom_site_fract_x
_atom_site_fract_y
_atom_site_fract_z
_atom_site_U_iso_or_equiv
_atom_site_adp_type
_atom_site_occupancy
_atom_site_symmetry_multiplicity
_atom_site_calc_flag
_atom_site_refinement_flags
O1 O 0.63777(17) 0.37268(15) 0.0250(2) 0.0329(6) Uani 1 1 d .
O2 O 0.65070(17) 0.24148(15) -0.1113(2) 0.0309(5) Uani 1 1 d .
O3 O 0.11501(16) 0.07461(14) 0.17360(19) 0.0287(5) Uani 1 1 d .
O4 O -0.05869(18) -0.01187(15) 0.2255(2) 0.0361(6) Uani 1 1 d .
N1 N 0.5899(2) 0.30444(17) -0.0451(2) 0.0258(6) Uani 1 1 d .
N2 N -0.3548(2) 0.03660(19) 0.2127(3) 0.0325(6) Uani 1 1 d .
C1 C 0.2598(2) 0.3583(2) 0.0251(3) 0.0231(6) Uani 1 1 d .
H1 H 0.2121 0.4067 0.0713 0.028 Uiso 1 1 calc R
C2 C 0.3870(2) 0.3691(2) 0.0236(3) 0.0233(6) Uani 1 1 d .
H2 H 0.4253 0.4237 0.0691 0.028 Uiso 1 1 calc R
C3 C 0.4554(2) 0.2965(2) -0.0473(3) 0.0216(6) Uani 1 1 d .
C4 C 0.4020(2) 0.2148(2) -0.1176(3) 0.0244(6) Uani 1 1 d .
H4 H 0.4500 0.1677 -0.1656 0.029 Uiso 1 1 calc R
C5 C 0.2750(2) 0.2051(2) -0.1144(3) 0.0253(6) Uani 1 1 d .
H5 H 0.2373 0.1508 -0.1612 0.030 Uiso 1 1 calc R
C6 C 0.2025(2) 0.2753(2) -0.0420(3) 0.0214(6) Uani 1 1 d .
C7 C 0.0682(2) 0.2543(2) -0.0312(2) 0.0220(6) Uani 1 1 d .
H7 H 0.0372 0.1992 -0.0906 0.026 Uiso 1 1 calc R
C8 C -0.0265(2) 0.3361(2) 0.0083(3) 0.0261(7) Uani 1 1 d .
H8A H 0.0022 0.4073 0.0225 0.031 Uiso 1 1 calc R
H8B H -0.1082 0.3305 -0.0303 0.031 Uiso 1 1 calc R
C9 C 0.0111(2) 0.2551(2) 0.1072(3) 0.0217(6) Uani 1 1 d .
H9 H 0.0659 0.2808 0.1779 0.026 Uiso 1 1 calc R
C10 C -0.0690(2) 0.1664(2) 0.1474(2) 0.0212(6) Uani 1 1 d .
C11 C -0.1919(2) 0.1750(2) 0.1498(3) 0.0227(6) Uani 1 1 d .
H11 H -0.2248 0.2397 0.1258 0.027 Uiso 1 1 calc R
C12 C -0.2777(2) 0.0943(2) 0.1856(3) 0.0257(7) Uani 1 1 d .
C13 C -0.0068(2) 0.0660(2) 0.1870(3) 0.0235(6) Uani 1 1 d .
C14 C 0.1901(2) -0.0149(2) 0.2134(3) 0.0309(7) Uani 1 1 d .
H14A H 0.1665 -0.0769 0.1634 0.037 Uiso 1 1 calc R
H14B H 0.1798 -0.0292 0.3077 0.037 Uiso 1 1 calc R
C15 C 0.3218(2) 0.0140(2) 0.1841(3) 0.0308(7) Uani 1 1 d .
H15A H 0.3319 0.0230 0.0897 0.046 Uiso 1 1 calc R
H15B H 0.3753 -0.0409 0.2150 0.046 Uiso 1 1 calc R
H15C H 0.3420 0.0783 0.2289 0.046 Uiso 1 1 calc R

loop_
_atom_site_aniso_label
_atom_site_aniso_U_11
_atom_site_aniso_U_22
_atom_site_aniso_U_33
_atom_site_aniso_U_23
_atom_site_aniso_U_13
_atom_site_aniso_U_12
O1 0.0296(11) 0.0273(11) 0.0419(13) -0.0054(9) -0.0062(9) -0.0011(8)
O2 0.0276(11) 0.0281(11) 0.0371(12) -0.0020(9) 0.0067(8) 0.0051(8)
O3 0.0220(10) 0.0255(11) 0.0385(12) 0.0071(9) 0.0010(8) 0.0034(8)
O4 0.0291(11) 0.0253(11) 0.0539(15) 0.0100(10) 0.0000(9) -0.0030(9)
N1 0.0272(12) 0.0218(12) 0.0284(13) 0.0054(11) 0.0003(10) 0.0000(10)
N2 0.0275(13) 0.0288(14) 0.0414(15) 0.0002(12) 0.0053(11) -0.0015(11)
C1 0.0265(14) 0.0216(14) 0.0211(14) 0.0006(11) 0.0032(11) 0.0018(11)
C2 0.0310(15) 0.0180(14) 0.0210(14) 0.0012(11) 0.0013(11) -0.0014(11)
C3 0.0218(14) 0.0210(14) 0.0222(14) 0.0045(11) 0.0015(10) 0.0005(10)
C4 0.0277(14) 0.0209(14) 0.0246(15) -0.0009(11) 0.0030(11) 0.0029(11)
C5 0.0302(15) 0.0215(14) 0.0241(15) -0.0026(12) -0.0012(11) -0.0009(11)
C6 0.0251(14) 0.0207(14) 0.0184(13) 0.0039(11) 0.0018(10) -0.0003(11)
C7 0.0252(14) 0.0235(14) 0.0174(14) 0.0004(11) 0.0001(10) -0.0001(11)
C8 0.0260(14) 0.0232(15) 0.0290(15) 0.0060(12) 0.0028(11) 0.0015(11)
C9 0.0228(13) 0.0218(14) 0.0204(14) -0.0012(11) 0.0010(10) 0.0002(10)
C10 0.0264(14) 0.0231(15) 0.0140(13) -0.0014(10) 0.0017(10) 0.0003(10)
C11 0.0267(14) 0.0227(14) 0.0188(14) 0.0012(11) 0.0023(10) 0.0012(11)
C12 0.0262(14) 0.0277(15) 0.0231(15) -0.0028(12) 0.0036(11) 0.0042(12)
C13 0.0246(14) 0.0253(15) 0.0208(14) 0.0006(11) -0.0002(10) -0.0013(11)
C14 0.0283(15) 0.0237(15) 0.0407(18) 0.0056(13) -0.0038(12) 0.0063(11)
C15 0.0296(16) 0.0306(17) 0.0320(17) -0.0025(13) -0.0007(12) 0.0046(12)

loop_
_atom_type_symbol
_atom_type_description
_atom_type_scat_dispersion_real
_atom_type_scat_dispersion_imag
_atom_type_scat_source
C C 0.0033 0.0016 'International Tables Vol C Tables 4.2.6.8 and 6.1.1.4'
H H 0.0000 0.0000 'International Tables Vol C Tables 4.2.6.8 and 6.1.1.4'
N N 0.0061 0.0033 'International Tables Vol C Tables 4.2.6.8 and 6.1.1.4'
O O 0.0106 0.0060 'International Tables Vol C Tables 4.2.6.8 and 6.1.1.4'

loop_
_geom_angle_atom_site_label_1
_geom_angle_atom_site_label_2
_geom_angle_atom_site_label_3
_geom_angle
C13 O3 C14 117.5(2)
O1 N1 O2 122.8(2)
O1 N1 C3 118.5(2)
O2 N1 C3 118.8(2)
C2 C1 C6 120.7(2)
C2 C1 H1 119.6
C6 C1 H1 119.6
C3 C2 C1 118.3(2)
C3 C2 H2 120.9
C1 C2 H2 120.9
C4 C3 C2 122.7(2)
C4 C3 N1 118.5(2)
C2 C3 N1 118.8(2)
C5 C4 C3 118.1(2)
C5 C4 H4 120.9
C3 C4 H4 120.9
C4 C5 C6 121.2(2)
C4 C5 H5 119.4
C6 C5 H5 119.4
C5 C6 C1 119.0(2)
C5 C6 C7 118.5(2)
C1 C6 C7 122.4(2)
C6 C7 C8 124.1(2)
C6 C7 C9 117.9(2)
C8 C7 C9 58.63(17)
C6 C7 H7 114.8
C8 C7 H7 114.8
C9 C7 H7 114.8
C9 C8 C7 60.81(17)
C9 C8 H8A 117.7
C7 C8 H8A 117.7
C9 C8 H8B 117.7
C7 C8 H8B 117.7
H8A C8 H8B 114.8
C10 C9 C8 123.4(2)
C10 C9 C7 118.9(2)
C8 C9 C7 60.56(17)
C10 C9 H9 114.4
C8 C9 H9 114.4
C7 C9 H9 114.4
C11 C10 C9 121.8(2)
C11 C10 C13 120.9(2)
C9 C10 C13 117.3(2)
C10 C11 C12 126.4(2)
C10 C11 H11 116.8
C12 C11 H11 116.8
N2 C12 C11 173.6(3)
O4 C13 O3 124.3(2)
O4 C13 C10 125.3(2)
O3 C13 C10 110.4(2)
O3 C14 C15 106.6(2)
O3 C14 H14A 110.4
C15 C14 H14A 110.4
O3 C14 H14B 110.4
C15 C14 H14B 110.4
H14A C14 H14B 108.6
C14 C15 H15A 109.5
C14 C15 H15B 109.5
H15A C15 H15B 109.5
C14 C15 H15C 109.5
H15A C15 H15C 109.5
H15B C15 H15C 109.5

loop_
_geom_bond_atom_site_label_1
_geom_bond_atom_site_label_2
_geom_bond_distance
O1 N1 1.232(3)
O2 N1 1.233(3)
O3 C13 1.334(3)
O3 C14 1.457(3)
O4 C13 1.205(3)
N1 C3 1.464(3)
N2 C12 1.147(3)
C1 C2 1.387(4)
C1 C6 1.399(4)
C1 H1 0.9300
C2 C3 1.385(4)
C2 H2 0.9300
C3 C4 1.384(4)
C4 C5 1.383(4)
C4 H4 0.9300
C5 C6 1.396(4)
C5 H5 0.9300
C6 C7 1.486(3)
C7 C8 1.517(4)
C7 C9 1.521(4)
C7 H7 0.9800
C8 C9 1.488(4)
C8 H8A 0.9700
C8 H8B 0.9700
C9 C10 1.482(4)
C9 H9 0.9800
C10 C11 1.338(4)
C10 C13 1.499(4)
C11 C12 1.434(4)
C11 H11 0.9300
C14 C15 1.505(4)
C14 H14A 0.9700
C14 H14B 0.9700
C15 H15A 0.9600
C15 H15B 0.9600
C15 H15C 0.9600

loop_
_geom_torsion_atom_site_label_1
_geom_torsion_atom_site_label_2
_geom_torsion_atom_site_label_3
_geom_torsion_atom_site_label_4
_geom_torsion
C6 C1 C2 C3 0.8(4)
C1 C2 C3 C4 0.8(4)
C1 C2 C3 N1 -177.5(2)
O1 N1 C3 C4 -175.0(2)
O2 N1 C3 C4 3.7(4)
O1 N1 C3 C2 3.3(3)
O2 N1 C3 C2 -178.0(2)
C2 C3 C4 C5 -1.0(4)
N1 C3 C4 C5 177.2(2)
C3 C4 C5 C6 -0.2(4)
C4 C5 C6 C1 1.7(4)
C4 C5 C6 C7 -173.8(2)
C2 C1 C6 C5 -2.0(4)
C2 C1 C6 C7 173.4(2)
C5 C6 C7 C8 -161.9(3)
C1 C6 C7 C8 22.7(4)
C5 C6 C7 C9 128.8(3)
C1 C6 C7 C9 -46.6(3)
C6 C7 C8 C9 -104.4(3)
C7 C8 C9 C10 -107.0(3)
C6 C7 C9 C10 -131.0(2)
C8 C7 C9 C10 114.2(3)
C6 C7 C9 C8 114.8(3)
C8 C9 C10 C11 -31.2(4)
C7 C9 C10 C11 -103.2(3)
C8 C9 C10 C13 149.4(2)
C7 C9 C10 C13 77.3(3)
C9 C10 C11 C12 179.3(2)
C13 C10 C11 C12 -1.2(4)
C10 C11 C12 N2 177(2)
C14 O3 C13 O4 -2.5(4)
C14 O3 C13 C10 177.4(2)
C11 C10 C13 O4 -1.7(4)
C9 C10 C13 O4 177.8(3)
C11 C10 C13 O3 178.4(2)
C9 C10 C13 O3 -2.2(3)
C13 O3 C14 C15 178.2(2)
